data_4125820
loop_
_publ_author_name
'Georgiou, Irene'
'Kervyn, Simon'
'Rossignon, Alexandre'
'De Leo, Federica'
'Wouters, Johan'
'Bruylants, Gilles'
'Bonifazi, Davide'

_publ_section_title
;
 Versatile Self-Adapting Boronic Acids for H-Bond Recognition: From
 Discrete to Polymeric Supramolecules.
;
_journal_issue 7
_journal_name_full 'Journal of the American Chemical Society'
_journal_page_first 2710
_journal_page_last 2727
_journal_paper_doi 10.1021/jacs.6b11362
_journal_volume 139
_journal_year 2017
_chemical_formula_moiety 'C6 H6 B Cl O2, C8 H6 N2'
_chemical_formula_sum 'C14 H12 B Cl N2 O2'
_chemical_formula_weight 286.52
_chemical_name_systematic
;
 ?
;
_space_group_IT_number 12
_symmetry_cell_setting monoclinic
_symmetry_space_group_name_Hall '-C 2y'
_symmetry_space_group_name_H-M 'C 1 2/m 1'
_atom_sites_solution_hydrogens geom
_atom_sites_solution_primary direct
_atom_sites_solution_secondary difmap
_audit_creation_method SHELXL-97
_cell_angle_alpha 90.00
_cell_angle_beta 97.256(15)
_cell_angle_gamma 90.00
_cell_formula_units_Z 4
_cell_length_a 12.676(2)
_cell_length_b 11.7614(19)
_cell_length_c 9.4574(14)
_cell_measurement_reflns_used 1331
_cell_measurement_temperature 293(2)
_cell_measurement_theta_max 27.3830
_cell_measurement_theta_min 3.2360
_cell_volume 1398.7(4)
_computing_cell_refinement
;
CrysAlisPro, Agilent Technologies,
Version 1.171.37.34 (release 22-05-2014 CrysAlis171 .NET)
(compiled May 22 2014,16:03:01)
;
_computing_data_collection
;
CrysAlisPro, Agilent Technologies,
Version 1.171.37.34 (release 22-05-2014 CrysAlis171 .NET)
(compiled May 22 2014,16:03:01)
;
_computing_data_reduction
;
CrysAlisPro, Agilent Technologies,
Version 1.171.37.34 (release 22-05-2014 CrysAlis171 .NET)
(compiled May 22 2014,16:03:01)
;
_computing_structure_refinement 'SHELXL-97 (Sheldrick, 1997)'
_computing_structure_solution Sir2004
_diffrn_ambient_temperature 293(2)
_diffrn_detector 'CCD plate'
_diffrn_detector_area_resol_mean 5.1856
_diffrn_detector_type Ruby
_diffrn_measured_fraction_theta_full 0.997
_diffrn_measured_fraction_theta_max 0.997
_diffrn_measurement_device 'four-circle diffractometer'
_diffrn_measurement_device_type 'Xcalibur, Ruby, Gemini ultra'
_diffrn_measurement_method '\w scans'
_diffrn_radiation_monochromator graphite
_diffrn_radiation_source 'fine-focus sealed tube'
_diffrn_radiation_type MoK\a
_diffrn_radiation_wavelength 0.71073
_diffrn_reflns_av_R_equivalents 0.0354
_diffrn_reflns_av_sigmaI/netI 0.0418
_diffrn_reflns_limit_h_max 15
_diffrn_reflns_limit_h_min -14
_diffrn_reflns_limit_k_max 12
_diffrn_reflns_limit_k_min -14
_diffrn_reflns_limit_l_max 9
_diffrn_reflns_limit_l_min -11
_diffrn_reflns_number 3277
_diffrn_reflns_theta_full 25.00
_diffrn_reflns_theta_max 25.03
_diffrn_reflns_theta_min 3.07
_exptl_absorpt_coefficient_mu 0.274
_exptl_absorpt_correction_T_max 0.9679
_exptl_absorpt_correction_T_min 0.8798
_exptl_absorpt_correction_type multi-scan
_exptl_absorpt_process_details
;
CrysAlisPro, Agilent Technologies,
Version 1.171.37.34 (release 22-05-2014 CrysAlis171 .NET)
(compiled May 22 2014,16:03:01)
Empirical absorption correction using spherical harmonics,
 implemented in SCALE3 ABSPACK scaling algorithm.
;
_exptl_crystal_colour colorless
_exptl_crystal_density_diffrn 1.361
_exptl_crystal_density_method 'not measured'
_exptl_crystal_description prism
_exptl_crystal_F_000 592
_exptl_crystal_size_max 0.48
_exptl_crystal_size_mid 0.28
_exptl_crystal_size_min 0.12
_refine_diff_density_max 0.186
_refine_diff_density_min -0.196
_refine_diff_density_rms 0.030
_refine_ls_extinction_method none
_refine_ls_goodness_of_fit_ref 1.062
_refine_ls_hydrogen_treatment mixed
_refine_ls_matrix_type full
_refine_ls_number_parameters 104
_refine_ls_number_reflns 1301
_refine_ls_number_restraints 0
_refine_ls_restrained_S_all 1.062
_refine_ls_R_factor_all 0.0567
_refine_ls_R_factor_gt 0.0424
_refine_ls_shift/su_max 0.000
_refine_ls_shift/su_mean 0.000
_refine_ls_structure_factor_coef Fsqd
_refine_ls_weighting_details 'calc w=1/[\s^2^(Fo^2^)+(0.0529P)^2^+0.2913P] where P=(Fo^2^+2Fc^2^)/3'
_refine_ls_weighting_scheme calc
_refine_ls_wR_factor_gt 0.1085
_refine_ls_wR_factor_ref 0.1169
_reflns_number_gt 1011
_reflns_number_total 1301
_reflns_threshold_expression >2sigma(I)
_cod_data_source_file ja6b11362_si_011.cif
_cod_data_source_block shelxl
_cod_original_sg_symbol_H-M C2/m
_cod_database_code 4125820

loop_
_symmetry_equiv_pos_as_xyz
'x, y, z'
'-x, y, -z'
'x+1/2, y+1/2, z'
'-x+1/2, y+1/2, -z'
'-x, -y, -z'
'x, -y, z'
'-x+1/2, -y+1/2, -z'
'x+1/2, -y+1/2, z'

loop_
_atom_site_label
_atom_site_type_symbol
_atom_site_fract_x
_atom_site_fract_y
_atom_site_fract_z
_atom_site_U_iso_or_equiv
_atom_site_adp_type
_atom_site_occupancy
_atom_site_symmetry_multiplicity
_atom_site_calc_flag
_atom_site_refinement_flags
C1 C 0.29367(19) 0.0000 0.0555(2) 0.0517(6) Uani 1 2 d S
C2 C 0.31533(16) -0.10035(14) -0.01235(19) 0.0606(5) Uani 1 1 d .
H2 H 0.3017 -0.1692 0.0301 0.073 Uiso 1 1 calc R
C3 C 0.35649(16) -0.10153(15) -0.1409(2) 0.0655(5) Uani 1 1 d .
H3 H 0.3702 -0.1699 -0.1845 0.079 Uiso 1 1 calc R
C4 C 0.3766(2) 0.0000 -0.2028(2) 0.0593(6) Uani 1 2 d S
C5 C 0.0786(2) 0.0000 0.7208(3) 0.0689(8) Uani 1 2 d S
C6 C 0.05705(17) -0.1073(2) 0.7790(2) 0.0847(7) Uani 1 1 d .
H6 H 0.0264 -0.1115 0.8631 0.102 Uiso 1 1 calc R
C7 C 0.08097(17) 0.2031(2) 0.7123(2) 0.0848(7) Uani 1 1 d .
H7 H 0.0674 0.2739 0.7498 0.102 Uiso 1 1 calc R
C8 C 0.12645(17) 0.19434(19) 0.5861(2) 0.0746(6) Uani 1 1 d .
H8 H 0.1425 0.2614 0.5413 0.090 Uiso 1 1 calc R
N1 N 0.14807(12) 0.09811(13) 0.52638(15) 0.0644(5) Uani 1 1 d .
C9 C 0.12433(19) 0.0000 0.5929(2) 0.0587(6) Uani 1 2 d S
O1 O 0.22452(14) 0.10075(11) 0.25841(17) 0.0840(5) Uani 1 1 d .
Cl1 Cl 0.42798(7) 0.0000 -0.36587(8) 0.0917(4) Uani 1 2 d S
B1 B 0.2454(2) 0.0000 0.2009(3) 0.0569(7) Uani 1 2 d S
H1O H 0.201(2) 0.097(2) 0.335(3) 0.103(8) Uiso 1 1 d .

loop_
_atom_site_aniso_label
_atom_site_aniso_U_11
_atom_site_aniso_U_22
_atom_site_aniso_U_33
_atom_site_aniso_U_23
_atom_site_aniso_U_13
_atom_site_aniso_U_12
C1 0.0541(14) 0.0517(13) 0.0497(12) 0.000 0.0085(10) 0.000
C2 0.0769(12) 0.0485(10) 0.0590(10) 0.0034(8) 0.0192(9) -0.0020(9)
C3 0.0822(13) 0.0570(10) 0.0605(11) -0.0071(9) 0.0214(10) 0.0068(10)
C4 0.0570(14) 0.0732(17) 0.0501(13) 0.000 0.0162(11) 0.000
C5 0.0545(15) 0.109(2) 0.0435(13) 0.000 0.0078(11) 0.000
C6 0.0696(13) 0.135(2) 0.0517(11) 0.0144(13) 0.0157(10) -0.0124(13)
C7 0.0812(15) 0.1032(17) 0.0699(13) -0.0198(13) 0.0097(11) 0.0169(13)
C8 0.0783(13) 0.0799(13) 0.0657(12) -0.0076(11) 0.0096(10) 0.0089(11)
N1 0.0680(10) 0.0735(11) 0.0530(9) -0.0013(8) 0.0134(7) 0.0027(8)
C9 0.0471(14) 0.0836(18) 0.0454(13) 0.000 0.0053(10) 0.000
O1 0.1270(14) 0.0629(8) 0.0722(9) -0.0034(7) 0.0521(9) 0.0016(8)
Cl1 0.1085(7) 0.1074(7) 0.0686(5) 0.000 0.0476(4) 0.000
B1 0.0603(18) 0.0576(17) 0.0545(16) 0.000 0.0142(13) 0.000

loop_
_atom_type_symbol
_atom_type_description
_atom_type_scat_dispersion_real
_atom_type_scat_dispersion_imag
_atom_type_scat_source
C C 0.0033 0.0016 'International Tables Vol C Tables 4.2.6.8 and 6.1.1.4'
H H 0.0000 0.0000 'International Tables Vol C Tables 4.2.6.8 and 6.1.1.4'
N N 0.0061 0.0033 'International Tables Vol C Tables 4.2.6.8 and 6.1.1.4'
O O 0.0106 0.0060 'International Tables Vol C Tables 4.2.6.8 and 6.1.1.4'
Cl Cl 0.1484 0.1585 'International Tables Vol C Tables 4.2.6.8 and 6.1.1.4'
B B 0.0013 0.0007 'International Tables Vol C Tables 4.2.6.8 and 6.1.1.4'

loop_
_geom_angle_atom_site_label_1
_geom_angle_atom_site_label_2
_geom_angle_atom_site_label_3
_geom_angle
_geom_angle_site_symmetry_1
_geom_angle_site_symmetry_3
C2 C1 C2 116.6(2) 6 .
C2 C1 B1 121.69(11) 6 .
C2 C1 B1 121.69(11) . .
C3 C2 C1 122.27(17) . .
C3 C2 H2 118.9 . .
C1 C2 H2 118.9 . .
C4 C3 C2 118.62(17) . .
C4 C3 H3 120.7 . .
C2 C3 H3 120.7 . .
C3 C4 C3 121.6(2) . 6
C3 C4 Cl1 119.19(11) . .
C3 C4 Cl1 119.19(11) 6 .
C9 C5 C6 117.04(14) . .
C9 C5 C6 117.04(14) . 6
C6 C5 C6 125.9(3) . 6
C7 C6 C5 119.89(19) 6 .
C7 C6 H6 120.1 6 .
C5 C6 H6 120.1 . .
C6 C7 C8 118.8(2) 6 .
C6 C7 H7 120.6 6 .
C8 C7 H7 120.6 . .
N1 C8 C7 124.4(2) . .
N1 C8 H8 117.8 . .
C7 C8 H8 117.8 . .
C8 N1 C9 117.45(17) . .
N1 C9 N1 115.3(2) 6 .
N1 C9 C5 122.35(10) 6 .
N1 C9 C5 122.35(10) . .
B1 O1 H1O 115.4(18) . .
O1 B1 O1 123.7(2) . 6
O1 B1 C1 118.14(12) . .
O1 B1 C1 118.14(12) 6 .

loop_
_geom_bond_atom_site_label_1
_geom_bond_atom_site_label_2
_geom_bond_distance
_geom_bond_site_symmetry_2
C1 C2 1.387(2) 6
C1 C2 1.387(2) .
C1 B1 1.574(4) .
C2 C3 1.383(3) .
C2 H2 0.9300 .
C3 C4 1.368(2) .
C3 H3 0.9300 .
C4 C3 1.368(2) 6
C4 Cl1 1.748(2) .
C5 C9 1.405(3) .
C5 C6 1.417(3) .
C5 C6 1.417(3) 6
C6 C7 1.344(3) 6
C6 H6 0.9300 .
C7 C6 1.344(3) 6
C7 C8 1.393(3) .
C7 H7 0.9300 .
C8 N1 1.310(2) .
C8 H8 0.9300 .
N1 C9 1.3659(19) .
C9 N1 1.3659(19) 6
O1 B1 1.3440(18) .
O1 H1O 0.82(3) .
B1 O1 1.3440(18) 6

loop_
_geom_torsion_atom_site_label_1
_geom_torsion_atom_site_label_2
_geom_torsion_atom_site_label_3
_geom_torsion_atom_site_label_4
_geom_torsion
_geom_torsion_site_symmetry_1
_geom_torsion_site_symmetry_4
C2 C1 C2 C3 0.0(4) 6 .
B1 C1 C2 C3 179.2(2) . .
C1 C2 C3 C4 0.2(3) . .
C2 C3 C4 C3 -0.4(4) . 6
C2 C3 C4 Cl1 -179.64(16) . .
C9 C5 C6 C7 0.5(3) . 6
C6 C5 C6 C7 179.56(17) 6 6
C6 C7 C8 N1 0.0(3) 6 .
C7 C8 N1 C9 -0.1(3) . .
C8 N1 C9 N1 179.84(14) . 6
C8 N1 C9 C5 -0.1(3) . .
C6 C5 C9 N1 -0.4(4) . 6
C6 C5 C9 N1 -179.6(2) 6 6
C6 C5 C9 N1 179.6(2) . .
C6 C5 C9 N1 0.4(4) 6 .
C2 C1 B1 O1 0.5(4) 6 .
C2 C1 B1 O1 -178.6(2) . .
C2 C1 B1 O1 178.6(2) 6 6
C2 C1 B1 O1 -0.5(4) . 6
